data_2222613
loop_
_publ_author_name
'Kavitha, T.'
'Thenmozhi, M.'
'Ponnuswamy, S.'
'Sakthivel, P.'
'Ponnuswamy, M. N.'

_publ_section_title <i>t</i>-3-Ethyl-<i>r</i>-2,<i>c</i>-6-bis(4-methoxyphenyl)-1-nitrosopiperidin-4-one
_journal_coeditor_code CI2810
_journal_issue 8
_journal_name_full 'Acta Crystallographica Section E'
_journal_page_first o1765
_journal_paper_doi 10.1107/S1600536809024878
_journal_volume 65
_journal_year 2009
_chemical_formula_iupac 'C21 H24 N2 O4'
_chemical_formula_moiety 'C21 H24 N2 O4'
_chemical_formula_sum 'C21 H24 N2 O4'
_chemical_formula_weight 368.42
_chemical_name_systematic
;
t-3-Ethyl-r-2,c-6-bis(4-methoxyphenyl)-1-nitrosopiperidin-4-one
;
_space_group_IT_number 19
_symmetry_cell_setting orthorhombic
_symmetry_space_group_name_Hall 'P 2ac 2ab'
_symmetry_space_group_name_H-M 'P 21 21 21'
_atom_sites_solution_hydrogens geom
_atom_sites_solution_primary direct
_atom_sites_solution_secondary difmap
_audit_creation_method SHELXL-97
_cell_angle_alpha 90.00
_cell_angle_beta 90.00
_cell_angle_gamma 90.00
_cell_formula_units_Z 4
_cell_length_a 7.2742(4)
_cell_length_b 15.8459(7)
_cell_length_c 16.4800(7)
_cell_measurement_reflns_used 3334
_cell_measurement_temperature 293(2)
_cell_measurement_theta_max 31.8
_cell_measurement_theta_min 2.5
_cell_volume 1899.59(16)
_computing_cell_refinement 'SAINT (Bruker, 2004)'
_computing_data_collection 'APEX2 (Bruker, 2004)'
_computing_data_reduction 'SAINT (Bruker, 2004)'
_computing_molecular_graphics 'ORTEP-3 (Farrugia, 1997)'
_computing_publication_material 'SHELXL97 (Sheldrick, 2008) and PLATON (Spek, 2009)'
_computing_structure_refinement 'SHELXL97 (Sheldrick, 2008)'
_computing_structure_solution 'SHELXS97 (Sheldrick, 2008)'
_diffrn_ambient_temperature 293(2)
_diffrn_measured_fraction_theta_full 0.974
_diffrn_measured_fraction_theta_max 0.915
_diffrn_measurement_device_type 'Bruker Kappa APEXII CCD area-detector'
_diffrn_measurement_method \w
_diffrn_radiation_monochromator graphite
_diffrn_radiation_source 'fine-focus sealed tube'
_diffrn_radiation_type MoK\a
_diffrn_radiation_wavelength 0.71073
_diffrn_reflns_av_R_equivalents 0.0263
_diffrn_reflns_av_sigmaI/netI 0.0261
_diffrn_reflns_limit_h_max 10
_diffrn_reflns_limit_h_min -10
_diffrn_reflns_limit_k_max 16
_diffrn_reflns_limit_k_min -23
_diffrn_reflns_limit_l_max 24
_diffrn_reflns_limit_l_min -15
_diffrn_reflns_number 15051
_diffrn_reflns_theta_full 25.00
_diffrn_reflns_theta_max 31.76
_diffrn_reflns_theta_min 2.47
_diffrn_standards_number 0
_exptl_absorpt_coefficient_mu 0.090
_exptl_absorpt_correction_T_max 0.9823
_exptl_absorpt_correction_T_min 0.9779
_exptl_absorpt_correction_type multi-scan
_exptl_absorpt_process_details '(SADABS; Sheldrick, 2001)'
_exptl_crystal_colour colourless
_exptl_crystal_density_diffrn 1.288
_exptl_crystal_density_method 'not measured'
_exptl_crystal_description Block
_exptl_crystal_F_000 784
_exptl_crystal_size_max 0.25
_exptl_crystal_size_mid 0.20
_exptl_crystal_size_min 0.20
_refine_diff_density_max 0.202
_refine_diff_density_min -0.165
_refine_ls_extinction_method none
_refine_ls_goodness_of_fit_ref 1.017
_refine_ls_hydrogen_treatment constr
_refine_ls_matrix_type full
_refine_ls_number_parameters 244
_refine_ls_number_reflns 3334
_refine_ls_number_restraints 0
_refine_ls_restrained_S_all 1.017
_refine_ls_R_factor_all 0.0588
_refine_ls_R_factor_gt 0.0398
_refine_ls_shift/su_max 0.001
_refine_ls_shift/su_mean 0.000
_refine_ls_structure_factor_coef Fsqd
_refine_ls_weighting_details 'calc w=1/[\s^2^(Fo^2^)+(0.0555P)^2^+0.1347P] where P=(Fo^2^+2Fc^2^)/3'
_refine_ls_weighting_scheme calc
_refine_ls_wR_factor_gt 0.0964
_refine_ls_wR_factor_ref 0.1071
_reflns_number_gt 2550
_reflns_number_total 3334
_reflns_threshold_expression I>2\s(I)
_cod_data_source_file ci2810.cif
_cod_data_source_block I
_cod_depositor_comments
;
The following automatic conversions were performed:
'_symmetry_cell_setting' value 'Orthorhombic' changed to 'orthorhombic'
according to '/home/saulius/struct/CIF-dictionaries/cif_core.dic'
dictionary named 'cif_core.dic' version 2.4.1 from 2010-06-29.

Automatic conversion script
Id: cif_fix_enum 1527 2010-12-29 10:47:43Z saulius 

The following automatic conversions were performed:

'_symmetry_cell_setting' value 'Orthorhombic' changed to
'orthorhombic' according to
/home/saulius/struct/CIF-dictionaries/cif_core.dic dictionary named
'cif_core.dic' version 2.4.1 from 2010-06-29.

Automatic conversion script
Id: cif_fix_values 1715 2011-07-08 13:25:40Z adriana 
;
_cod_original_sg_symbol_H-M 'P21 21 21'
_cod_database_code 2222613
_cod_database_fobs_code 2222613

loop_
_symmetry_equiv_pos_as_xyz
'x, y, z'
'-x+1/2, -y, z+1/2'
'x+1/2, -y+1/2, -z'
'-x, y+1/2, -z+1/2'

loop_
_atom_site_type_symbol
_atom_site_label
_atom_site_fract_x
_atom_site_fract_y
_atom_site_fract_z
_atom_site_U_iso_or_equiv
_atom_site_adp_type
_atom_site_calc_flag
_atom_site_refinement_flags
_atom_site_occupancy
_atom_site_disorder_assembly
_atom_site_disorder_group
O O1 1.2631(2) 0.06968(12) 0.09708(10) 0.0722(5) Uani d . 1 . .
O O2 0.56881(19) 0.08201(12) 0.27581(11) 0.0648(4) Uani d . 1 . .
O O3 1.2829(2) -0.26039(11) 0.42094(11) 0.0677(5) Uani d . 1 . .
O O4 0.96286(19) 0.17870(9) 0.59490(8) 0.0480(3) Uani d . 1 . .
N N1 0.82220(18) 0.02169(10) 0.24151(9) 0.0379(3) Uani d . 1 . .
C C2 0.9060(2) -0.04979(11) 0.19832(11) 0.0394(4) Uani d . 1 . .
H H2 0.8044 -0.0852 0.1792 0.047 Uiso calc R 1 . .
C C3 1.0038(3) -0.01651(12) 0.12220(12) 0.0431(4) Uani d . 1 . .
H H3 1.0693 -0.0633 0.0962 0.052 Uiso calc R 1 . .
C C4 1.1403(3) 0.05176(12) 0.14271(12) 0.0439(4) Uani d . 1 . .
C C5 1.1176(2) 0.09628(12) 0.22290(12) 0.0406(4) Uani d . 1 . .
H H5A 1.1624 0.1536 0.2166 0.049 Uiso calc R 1 . .
H H5B 1.1967 0.0686 0.2621 0.049 Uiso calc R 1 . .
C C6 0.9234(2) 0.10068(11) 0.25901(11) 0.0361(4) Uani d . 1 . .
H H6 0.8583 0.1469 0.2319 0.043 Uiso calc R 1 . .
N N7 0.6402(2) 0.01792(13) 0.24877(11) 0.0523(4) Uani d . 1 . .
C C8 1.0192(2) -0.10403(10) 0.25549(12) 0.0383(4) Uani d . 1 . .
C C9 1.2088(3) -0.11160(12) 0.25259(13) 0.0452(4) Uani d . 1 . .
H H9 1.2747 -0.0822 0.2134 0.054 Uiso calc R 1 . .
C C10 1.3015(3) -0.16248(13) 0.30744(13) 0.0496(5) Uani d . 1 . .
H H10 1.4290 -0.1664 0.3051 0.060 Uiso calc R 1 . .
C C11 1.2061(3) -0.20718(12) 0.36542(13) 0.0484(5) Uani d . 1 . .
C C12 1.0155(3) -0.20026(13) 0.36894(14) 0.0516(5) Uani d . 1 . .
H H12 0.9496 -0.2303 0.4077 0.062 Uiso calc R 1 . .
C C13 0.9252(3) -0.14900(12) 0.31510(13) 0.0473(5) Uani d . 1 . .
H H13 0.7980 -0.1441 0.3184 0.057 Uiso calc R 1 . .
C C16 0.9304(2) 0.12116(10) 0.34877(11) 0.0351(4) Uani d . 1 . .
C C17 1.0182(2) 0.06863(11) 0.40442(12) 0.0407(4) Uani d . 1 . .
H H17 1.0712 0.0186 0.3865 0.049 Uiso calc R 1 . .
C C18 1.0279(2) 0.08954(12) 0.48551(11) 0.0411(4) Uani d . 1 . .
H H18 1.0871 0.0537 0.5218 0.049 Uiso calc R 1 . .
C C19 0.9491(2) 0.16428(11) 0.51316(11) 0.0373(4) Uani d . 1 . .
C C20 0.8647(3) 0.21793(12) 0.45857(11) 0.0415(4) Uani d . 1 . .
H H20 0.8142 0.2686 0.4762 0.050 Uiso calc R 1 . .
C C21 0.8557(2) 0.19574(11) 0.37750(12) 0.0402(4) Uani d . 1 . .
H H21 0.7977 0.2320 0.3412 0.048 Uiso calc R 1 . .
C C22 1.4718(4) -0.28172(19) 0.41023(18) 0.0810(8) Uani d . 1 . .
H H22A 1.5095 -0.3196 0.4525 0.122 Uiso calc R 1 . .
H H22B 1.5451 -0.2314 0.4125 0.122 Uiso calc R 1 . .
H H22C 1.4881 -0.3085 0.3585 0.122 Uiso calc R 1 . .
C C23 0.8815(3) 0.25378(15) 0.62544(14) 0.0602(6) Uani d . 1 . .
H H23A 0.8998 0.2567 0.6831 0.090 Uiso calc R 1 . .
H H23B 0.7521 0.2535 0.6139 0.090 Uiso calc R 1 . .
H H23C 0.9375 0.3019 0.6000 0.090 Uiso calc R 1 . .
C C14 0.8639(4) 0.02004(17) 0.06142(14) 0.0644(6) Uani d . 1 . .
H H14A 0.7562 -0.0160 0.0604 0.077 Uiso calc R 1 . .
H H14B 0.8255 0.0753 0.0802 0.077 Uiso calc R 1 . .
C C15 0.9381(5) 0.0281(2) -0.02394(16) 0.0977(10) Uani d . 1 . .
H H15A 0.8446 0.0512 -0.0586 0.147 Uiso calc R 1 . .
H H15B 0.9737 -0.0265 -0.0436 0.147 Uiso calc R 1 . .
H H15C 1.0430 0.0649 -0.0238 0.147 Uiso calc R 1 . .

loop_
_atom_site_aniso_label
_atom_site_aniso_U_11
_atom_site_aniso_U_22
_atom_site_aniso_U_33
_atom_site_aniso_U_12
_atom_site_aniso_U_13
_atom_site_aniso_U_23
O1 0.0685(10) 0.0868(12) 0.0614(10) -0.0296(9) 0.0256(9) -0.0182(9)
O2 0.0365(7) 0.0822(10) 0.0758(11) 0.0125(7) -0.0027(7) -0.0142(10)
O3 0.0698(10) 0.0673(10) 0.0660(10) 0.0246(8) 0.0030(9) 0.0130(9)
O4 0.0508(8) 0.0563(8) 0.0369(7) 0.0020(6) -0.0037(6) -0.0045(6)
N1 0.0286(6) 0.0435(7) 0.0416(8) -0.0018(6) -0.0024(6) -0.0043(7)
C2 0.0366(8) 0.0379(8) 0.0436(10) -0.0058(7) -0.0018(7) -0.0076(8)
C3 0.0489(10) 0.0419(8) 0.0386(10) -0.0050(8) 0.0007(8) -0.0061(8)
C4 0.0426(9) 0.0461(9) 0.0429(10) -0.0062(8) 0.0033(8) -0.0022(9)
C5 0.0368(8) 0.0413(9) 0.0437(10) -0.0063(7) 0.0010(7) -0.0054(8)
C6 0.0340(7) 0.0357(8) 0.0384(10) 0.0006(6) -0.0017(7) -0.0023(8)
N7 0.0310(7) 0.0675(11) 0.0585(11) -0.0007(8) -0.0035(7) -0.0043(9)
C8 0.0381(8) 0.0340(8) 0.0427(10) -0.0032(6) 0.0031(7) -0.0075(8)
C9 0.0404(9) 0.0447(10) 0.0505(11) -0.0009(7) 0.0062(8) -0.0027(9)
C10 0.0394(9) 0.0521(10) 0.0574(13) 0.0091(8) 0.0038(9) -0.0057(10)
C11 0.0527(11) 0.0431(9) 0.0495(12) 0.0111(8) -0.0008(9) -0.0020(10)
C12 0.0532(11) 0.0494(10) 0.0521(12) -0.0015(9) 0.0085(10) 0.0030(10)
C13 0.0387(9) 0.0458(10) 0.0573(13) -0.0034(8) 0.0039(9) -0.0017(10)
C16 0.0296(7) 0.0377(8) 0.0381(9) 0.0008(6) -0.0025(6) -0.0011(8)
C17 0.0403(9) 0.0364(8) 0.0455(10) 0.0067(7) -0.0038(8) -0.0025(8)
C18 0.0395(9) 0.0412(9) 0.0426(10) 0.0027(7) -0.0063(7) 0.0049(8)
C19 0.0309(7) 0.0441(9) 0.0369(9) -0.0032(7) -0.0008(7) -0.0033(8)
C20 0.0413(9) 0.0393(8) 0.0439(10) 0.0085(7) -0.0012(8) -0.0052(8)
C21 0.0381(9) 0.0403(8) 0.0422(10) 0.0093(7) -0.0046(7) 0.0011(8)
C22 0.0746(17) 0.0949(19) 0.0736(17) 0.0407(15) -0.0056(14) 0.0020(16)
C23 0.0586(12) 0.0756(14) 0.0465(12) 0.0077(11) 0.0004(10) -0.0187(12)
C14 0.0659(13) 0.0755(15) 0.0517(13) -0.0138(12) -0.0142(11) 0.0046(12)
C15 0.117(3) 0.129(3) 0.0469(15) -0.005(2) -0.0102(16) 0.0193(18)

loop_
_atom_type_symbol
_atom_type_description
_atom_type_scat_dispersion_real
_atom_type_scat_dispersion_imag
_atom_type_scat_source
C C 0.0033 0.0000 'International Tables Vol C Tables 4.2.6.8 and 6.1.1.4'
H H 0.0000 0.0000 'International Tables Vol C Tables 4.2.6.8 and 6.1.1.4'
N N 0.0061 0.0000 'International Tables Vol C Tables 4.2.6.8 and 6.1.1.4'
O O 0.0106 0.0000 'International Tables Vol C Tables 4.2.6.8 and 6.1.1.4'

loop_
_geom_angle_atom_site_label_1
_geom_angle_atom_site_label_2
_geom_angle_atom_site_label_3
_geom_angle_site_symmetry_1
_geom_angle_site_symmetry_3
_geom_angle
_geom_angle_publ_flag
C11 O3 C22 . . 117.3(2) ?
C19 O4 C23 . . 117.23(16) ?
N7 N1 C2 . . 114.93(15) ?
N7 N1 C6 . . 121.01(16) ?
C2 N1 C6 . . 122.65(13) ?
N1 C2 C8 . . 111.15(14) ?
N1 C2 C3 . . 108.85(14) ?
C8 C2 C3 . . 116.74(15) ?
N1 C2 H2 . . 106.5 ?
C8 C2 H2 . . 106.5 ?
C3 C2 H2 . . 106.5 ?
C4 C3 C2 . . 111.62(15) ?
C4 C3 C14 . . 108.13(17) ?
C2 C3 C14 . . 110.74(17) ?
C4 C3 H3 . . 108.8 ?
C2 C3 H3 . . 108.8 ?
C14 C3 H3 . . 108.8 ?
O1 C4 C3 . . 121.27(18) ?
O1 C4 C5 . . 121.28(17) ?
C3 C4 C5 . . 117.44(16) ?
C4 C5 C6 . . 117.51(15) ?
C4 C5 H5A . . 107.9 ?
C6 C5 H5A . . 107.9 ?
C4 C5 H5B . . 107.9 ?
C6 C5 H5B . . 107.9 ?
H5A C5 H5B . . 107.2 ?
N1 C6 C16 . . 112.83(15) ?
N1 C6 C5 . . 110.11(14) ?
C16 C6 C5 . . 110.94(14) ?
N1 C6 H6 . . 107.6 ?
C16 C6 H6 . . 107.6 ?
C5 C6 H6 . . 107.6 ?
O2 N7 N1 . . 114.66(17) ?
C9 C8 C13 . . 117.96(18) ?
C9 C8 C2 . . 124.60(17) ?
C13 C8 C2 . . 117.44(16) ?
C8 C9 C10 . . 120.83(19) ?
C8 C9 H9 . . 119.6 ?
C10 C9 H9 . . 119.6 ?
C11 C10 C9 . . 120.40(18) ?
C11 C10 H10 . . 119.8 ?
C9 C10 H10 . . 119.8 ?
O3 C11 C10 . . 125.24(18) ?
O3 C11 C12 . . 115.4(2) ?
C10 C11 C12 . . 119.37(19) ?
C13 C12 C11 . . 119.8(2) ?
C13 C12 H12 . . 120.1 ?
C11 C12 H12 . . 120.1 ?
C12 C13 C8 . . 121.65(18) ?
C12 C13 H13 . . 119.2 ?
C8 C13 H13 . . 119.2 ?
C21 C16 C17 . . 117.70(17) ?
C21 C16 C6 . . 120.23(15) ?
C17 C16 C6 . . 122.00(15) ?
C18 C17 C16 . . 121.19(16) ?
C18 C17 H17 . . 119.4 ?
C16 C17 H17 . . 119.4 ?
C17 C18 C19 . . 120.04(17) ?
C17 C18 H18 . . 120.0 ?
C19 C18 H18 . . 120.0 ?
O4 C19 C20 . . 124.75(17) ?
O4 C19 C18 . . 115.70(16) ?
C20 C19 C18 . . 119.55(17) ?
C19 C20 C21 . . 119.58(16) ?
C19 C20 H20 . . 120.2 ?
C21 C20 H20 . . 120.2 ?
C20 C21 C16 . . 121.92(17) ?
C20 C21 H21 . . 119.0 ?
C16 C21 H21 . . 119.0 ?
O3 C22 H22A . . 109.5 ?
O3 C22 H22B . . 109.5 ?
H22A C22 H22B . . 109.5 ?
O3 C22 H22C . . 109.5 ?
H22A C22 H22C . . 109.5 ?
H22B C22 H22C . . 109.5 ?
O4 C23 H23A . . 109.5 ?
O4 C23 H23B . . 109.5 ?
H23A C23 H23B . . 109.5 ?
O4 C23 H23C . . 109.5 ?
H23A C23 H23C . . 109.5 ?
H23B C23 H23C . . 109.5 ?
C15 C14 C3 . . 113.7(2) ?
C15 C14 H14A . . 108.8 ?
C3 C14 H14A . . 108.8 ?
C15 C14 H14B . . 108.8 ?
C3 C14 H14B . . 108.8 ?
H14A C14 H14B . . 107.7 ?
C14 C15 H15A . . 109.5 ?
C14 C15 H15B . . 109.5 ?
H15A C15 H15B . . 109.5 ?
C14 C15 H15C . . 109.5 ?
H15A C15 H15C . . 109.5 ?
H15B C15 H15C . . 109.5 ?

loop_
_geom_bond_atom_site_label_1
_geom_bond_atom_site_label_2
_geom_bond_site_symmetry_2
_geom_bond_distance
_geom_bond_publ_flag
O1 C4 . 1.202(2) ?
O2 N7 . 1.225(2) ?
O3 C11 . 1.364(3) ?
O3 C22 . 1.426(3) ?
O4 C19 . 1.370(2) ?
O4 C23 . 1.421(2) ?
N1 N7 . 1.331(2) ?
N1 C2 . 1.470(2) ?
N1 C6 . 1.481(2) ?
C2 C8 . 1.518(3) ?
C2 C3 . 1.536(3) ?
C2 H2 . 0.98 ?
C3 C4 . 1.506(3) ?
C3 C14 . 1.541(3) ?
C3 H3 . 0.98 ?
C4 C5 . 1.507(3) ?
C5 C6 . 1.535(2) ?
C5 H5A . 0.97 ?
C5 H5B . 0.97 ?
C6 C16 . 1.515(3) ?
C6 H6 . 0.98 ?
C8 C9 . 1.385(3) ?
C8 C13 . 1.393(3) ?
C9 C10 . 1.386(3) ?
C9 H9 . 0.93 ?
C10 C11 . 1.377(3) ?
C10 H10 . 0.93 ?
C11 C12 . 1.392(3) ?
C12 C13 . 1.370(3) ?
C12 H12 . 0.93 ?
C13 H13 . 0.93 ?
C16 C21 . 1.384(2) ?
C16 C17 . 1.394(2) ?
C17 C18 . 1.379(3) ?
C17 H17 . 0.93 ?
C18 C19 . 1.392(3) ?
C18 H18 . 0.93 ?
C19 C20 . 1.382(3) ?
C20 C21 . 1.383(3) ?
C20 H20 . 0.93 ?
C21 H21 . 0.93 ?
C22 H22A . 0.96 ?
C22 H22B . 0.96 ?
C22 H22C . 0.96 ?
C23 H23A . 0.96 ?
C23 H23B . 0.96 ?
C23 H23C . 0.96 ?
C14 C15 . 1.512(4) ?
C14 H14A . 0.97 ?
C14 H14B . 0.97 ?
C15 H15A . 0.96 ?
C15 H15B . 0.96 ?
C15 H15C . 0.96 ?

loop_
_geom_hbond_atom_site_label_D
_geom_hbond_atom_site_label_H
_geom_hbond_atom_site_label_A
_geom_hbond_site_symmetry_A
_geom_hbond_distance_DH
_geom_hbond_distance_HA
_geom_hbond_distance_DA
_geom_hbond_angle_DHA
C15 H15C O1 1 0.96 2.56 3.163(4) 121
C18 H18 O1 2_755 0.93 2.56 3.472(3) 167
C23 H23B Cg1 3_456 0.96 2.89 3.718(2) 144

loop_
_geom_torsion_atom_site_label_1
_geom_torsion_atom_site_label_2
_geom_torsion_atom_site_label_3
_geom_torsion_atom_site_label_4
_geom_torsion_site_symmetry_1
_geom_torsion_site_symmetry_2
_geom_torsion_site_symmetry_3
_geom_torsion_site_symmetry_4
_geom_torsion
_geom_torsion_publ_flag
N7 N1 C2 C8 . . . . -111.25(18) ?
C6 N1 C2 C8 . . . . 82.2(2) ?
N7 N1 C2 C3 . . . . 118.82(18) ?
C6 N1 C2 C3 . . . . -47.7(2) ?
N1 C2 C3 C4 . . . . 54.76(19) ?
C8 C2 C3 C4 . . . . -72.04(19) ?
N1 C2 C3 C14 . . . . -65.78(19) ?
C8 C2 C3 C14 . . . . 167.43(16) ?
C2 C3 C4 O1 . . . . 159.7(2) ?
C14 C3 C4 O1 . . . . -78.2(3) ?
C2 C3 C4 C5 . . . . -19.8(2) ?
C14 C3 C4 C5 . . . . 102.2(2) ?
O1 C4 C5 C6 . . . . 153.2(2) ?
C3 C4 C5 C6 . . . . -27.2(2) ?
N7 N1 C6 C16 . . . . 72.0(2) ?
C2 N1 C6 C16 . . . . -122.28(17) ?
N7 N1 C6 C5 . . . . -163.49(17) ?
C2 N1 C6 C5 . . . . 2.3(2) ?
C4 C5 C6 N1 . . . . 36.3(2) ?
C4 C5 C6 C16 . . . . 161.94(15) ?
C2 N1 N7 O2 . . . . -171.53(17) ?
C6 N1 N7 O2 . . . . -4.7(3) ?
N1 C2 C8 C9 . . . . -112.31(19) ?
C3 C2 C8 C9 . . . . 13.3(3) ?
N1 C2 C8 C13 . . . . 67.46(19) ?
C3 C2 C8 C13 . . . . -166.89(16) ?
C13 C8 C9 C10 . . . . 0.0(3) ?
C2 C8 C9 C10 . . . . 179.80(17) ?
C8 C9 C10 C11 . . . . 0.7(3) ?
C22 O3 C11 C10 . . . . -10.4(3) ?
C22 O3 C11 C12 . . . . 168.6(2) ?
C9 C10 C11 O3 . . . . 178.42(19) ?
C9 C10 C11 C12 . . . . -0.6(3) ?
O3 C11 C12 C13 . . . . -179.33(18) ?
C10 C11 C12 C13 . . . . -0.2(3) ?
C11 C12 C13 C8 . . . . 1.0(3) ?
C9 C8 C13 C12 . . . . -0.9(3) ?
C2 C8 C13 C12 . . . . 179.36(17) ?
N1 C6 C16 C21 . . . . -119.97(17) ?
C5 C6 C16 C21 . . . . 115.94(18) ?
N1 C6 C16 C17 . . . . 63.0(2) ?
C5 C6 C16 C17 . . . . -61.1(2) ?
C21 C16 C17 C18 . . . . 1.0(3) ?
C6 C16 C17 C18 . . . . 178.05(17) ?
C16 C17 C18 C19 . . . . 0.0(3) ?
C23 O4 C19 C20 . . . . 1.0(3) ?
C23 O4 C19 C18 . . . . -179.06(16) ?
C17 C18 C19 O4 . . . . 178.80(17) ?
C17 C18 C19 C20 . . . . -1.3(3) ?
O4 C19 C20 C21 . . . . -178.57(18) ?
C18 C19 C20 C21 . . . . 1.5(3) ?
C19 C20 C21 C16 . . . . -0.5(3) ?
C17 C16 C21 C20 . . . . -0.7(3) ?
C6 C16 C21 C20 . . . . -177.86(17) ?
C4 C3 C14 C15 . . . . 75.9(3) ?
C2 C3 C14 C15 . . . . -161.5(2) ?

loop_
_cod_related_entry_id
_cod_related_entry_database
_cod_related_entry_code
1 ChemSpider 30655826
